data_4337775
loop_
_publ_author_name
'Wu, Shu-Qi'
'Wang, Yi-Tong'
'Cui, Ai-Li'
'Kou, Hui-Zhong'

_publ_section_title
;
 Toward Higher Nuclearity: Tetranuclear Cobalt(II) Metallogrid Exhibiting
 Spin Crossover.
;
_journal_issue 5
_journal_name_full 'Inorganic chemistry'
_journal_page_first 2613
_journal_page_last 2618
_journal_paper_doi 10.1021/ic402971a
_journal_volume 53
_journal_year 2014
_chemical_formula_sum 'C21.5 H15.5 Br2 Cl2 Co N10.5 O0.5'
_chemical_formula_weight 718.59
_chemical_name_systematic
; 
 ? 
;
_space_group_IT_number 15
_symmetry_cell_setting monoclinic
_symmetry_space_group_name_Hall '-C 2yc'
_symmetry_space_group_name_H-M 'C 1 2/c 1'
_atom_sites_solution_hydrogens geom
_atom_sites_solution_primary direct
_atom_sites_solution_secondary difmap
_audit_creation_method SHELXL-97
_cell_angle_alpha 90.00
_cell_angle_beta 114.6280(15)
_cell_angle_gamma 90.00
_cell_formula_units_Z 8
_cell_length_a 29.3456(15)
_cell_length_b 13.0477(7)
_cell_length_c 14.8443(10)
_cell_measurement_temperature 293(2)
_cell_measurement_theta_max 27.41
_cell_measurement_theta_min 3.02
_cell_volume 5166.7(5)
_computing_cell_refinement 'crystalstructure 3.6.0 (Rigaku, 2004)'
_computing_data_collection 'crystalstructure 3.6.0 (Rigaku, 2004)'
_computing_data_reduction 'SHELXL-97 (Sheldrick, 1997)'
_computing_molecular_graphics 'XP (Sheldrick, 1998)'
_computing_publication_material 'XP (Sheldrick, 1998)'
_computing_structure_refinement 'SHELXL-97 (Sheldrick, 1997)'
_computing_structure_solution 'SHELXS-97 (Sheldrick, 1990)'
_diffrn_ambient_temperature 298(2)
_diffrn_detector_area_resol_mean 0.77
_diffrn_measured_fraction_theta_full 0.988
_diffrn_measured_fraction_theta_max 0.988
_diffrn_measurement_device_type 'Rigaku R-AXIS RAPID IP'
_diffrn_measurement_method '\w scans'
_diffrn_radiation_monochromator graphite
_diffrn_radiation_source 'fine-focus sealed tube'
_diffrn_radiation_type MoK\a
_diffrn_radiation_wavelength 0.71073
_diffrn_reflns_av_R_equivalents 0.0750
_diffrn_reflns_av_sigmaI/netI 0.0671
_diffrn_reflns_limit_h_max 37
_diffrn_reflns_limit_h_min -34
_diffrn_reflns_limit_k_max 16
_diffrn_reflns_limit_k_min -15
_diffrn_reflns_limit_l_max 19
_diffrn_reflns_limit_l_min -19
_diffrn_reflns_number 24117
_diffrn_reflns_theta_full 27.47
_diffrn_reflns_theta_max 27.47
_diffrn_reflns_theta_min 3.02
_exptl_absorpt_coefficient_mu 4.002
_exptl_absorpt_correction_T_max 1.000
_exptl_absorpt_correction_T_min 0.098
_exptl_absorpt_correction_type empirical
_exptl_absorpt_process_details 'Higashi, T. (1995)'
_exptl_crystal_colour brown
_exptl_crystal_density_diffrn 1.848
_exptl_crystal_density_method 'not measured'
_exptl_crystal_description block
_exptl_crystal_F_000 2824
_exptl_crystal_size_max 0.40
_exptl_crystal_size_mid 0.21
_exptl_crystal_size_min 0.18
_refine_diff_density_max 1.064
_refine_diff_density_min -1.328
_refine_diff_density_rms 0.126
_refine_ls_extinction_coef 0.00062(15)
_refine_ls_extinction_expression Fc^*^=kFc[1+0.001xFc^2^\l^3^/sin(2\q)]^-1/4^
_refine_ls_extinction_method SHELXL
_refine_ls_goodness_of_fit_ref 1.069
_refine_ls_hydrogen_treatment constr
_refine_ls_matrix_type full
_refine_ls_number_parameters 354
_refine_ls_number_reflns 5851
_refine_ls_number_restraints 0
_refine_ls_restrained_S_all 1.069
_refine_ls_R_factor_all 0.0933
_refine_ls_R_factor_gt 0.0534
_refine_ls_shift/su_max 0.001
_refine_ls_shift/su_mean 0.000
_refine_ls_structure_factor_coef Fsqd
_refine_ls_weighting_details 'calc w=1/[\s^2^(Fo^2^)+(0.1065P)^2^+0.0000P] where P=(Fo^2^+2Fc^2^)/3'
_refine_ls_weighting_scheme calc
_refine_ls_wR_factor_gt 0.1467
_refine_ls_wR_factor_ref 0.1974
_reflns_number_gt 3465
_reflns_number_total 5851
_reflns_threshold_expression >2sigma(I)
_cod_data_source_file ic402971a_si_002.cif
_cod_data_source_block 1@293K
_cod_depositor_comments
;
The following automatic conversions were performed:

'_symmetry_cell_setting' value 'Monoclinic' changed to 'monoclinic'
according to
/usr/data/users/saulius/crontab/automatic-downloads/current/ACS/lib/dictionaries/cif_core.dic
dictionary named 'cif_core.dic' version 2.4.2 from
2011-04-26.

'_exptl_absorpt_correction_type' value 'Empirical'
changed to 'empirical' according to
/usr/data/users/saulius/crontab/automatic-downloads/current/ACS/lib/dictionaries/cif_core.dic
dictionary named 'cif_core.dic' version 2.4.2 from 2011-04-26.

Automatic conversion script
Id: cif_fix_values 2281 2013-09-26 08:29:07Z andrius 
;
_cod_original_sg_symbol_H-M C2/c
_cod_original_formula_sum 'C21.50 H15.50 Br2 Cl2 Co N10.50 O0.50'
_cod_database_code 4337775

loop_
_symmetry_equiv_pos_as_xyz
'x, y, z'
'-x, y, -z+1/2'
'x+1/2, y+1/2, z'
'-x+1/2, y+1/2, -z+1/2'
'-x, -y, -z'
'x, -y, z-1/2'
'-x+1/2, -y+1/2, -z'
'x+1/2, -y+1/2, z-1/2'

loop_
_atom_site_label
_atom_site_type_symbol
_atom_site_fract_x
_atom_site_fract_y
_atom_site_fract_z
_atom_site_U_iso_or_equiv
_atom_site_adp_type
_atom_site_occupancy
_atom_site_symmetry_multiplicity
_atom_site_calc_flag
_atom_site_refinement_flags
Co1 Co 0.37339(2) 0.72288(5) 0.34201(6) 0.0447(2) Uani 1 1 d .
Br1 Br 0.26085(2) 0.57159(5) 0.17279(5) 0.0674(3) Uani 1 1 d .
Br2 Br 0.41113(3) 0.79097(6) 0.13667(7) 0.0905(3) Uani 1 1 d .
Cl1 Cl 0.60343(5) 0.79442(14) 0.63978(15) 0.0816(6) Uani 1 1 d .
Cl2 Cl 0.28562(6) 0.7607(2) 0.67395(14) 0.0906(6) Uani 1 1 d .
N9 N 0.36460(14) 0.5866(3) 0.3778(3) 0.0493(11) Uani 1 1 d .
N4 N 0.38612(14) 0.8631(3) 0.3284(4) 0.0513(11) Uani 1 1 d .
N5 N 0.30430(14) 0.7645(3) 0.2178(3) 0.0444(10) Uani 1 1 d .
N2 N 0.44615(14) 0.7330(3) 0.4359(4) 0.0479(11) Uani 1 1 d .
C4 C 0.33680(17) 0.6592(4) 0.4810(4) 0.0500(12) Uani 1 1 d .
N10 N 0.39654(14) 0.6308(3) 0.2431(3) 0.0504(11) Uani 1 1 d .
C20 C 0.26296(17) 0.7148(4) 0.1586(4) 0.0513(13) Uani 1 1 d .
N3 N 0.43131(15) 0.9070(3) 0.3896(4) 0.0576(12) Uani 1 1 d .
C5 C 0.37952(18) 0.5084(4) 0.3426(4) 0.0527(13) Uani 1 1 d .
H5A H 0.3778 0.4418 0.3631 0.063 Uiso 1 1 calc R
N8 N 0.34607(15) 0.5692(3) 0.4480(4) 0.0516(11) Uani 1 1 d .
N7 N 0.34512(14) 0.7499(3) 0.4453(4) 0.0502(11) Uani 1 1 d .
C11 C 0.54111(18) 0.7733(5) 0.5588(4) 0.0548(14) Uani 1 1 d .
N1 N 0.52681(16) 0.6760(4) 0.5492(4) 0.0583(12) Uani 1 1 d .
C15 C 0.35130(19) 0.9207(4) 0.2680(5) 0.0569(14) Uani 1 1 d .
H15A H 0.3554 0.9911 0.2649 0.068 Uiso 1 1 calc R
C13 C 0.47914(17) 0.6616(4) 0.4882(4) 0.0518(13) Uani 1 1 d .
H13A H 0.4674 0.5946 0.4810 0.062 Uiso 1 1 calc R
C3 C 0.31756(18) 0.6595(5) 0.5531(4) 0.0598(15) Uani 1 1 d .
H3A H 0.3102 0.5993 0.5778 0.072 Uiso 1 1 calc R
C14 C 0.46213(17) 0.8326(4) 0.4441(4) 0.0496(12) Uani 1 1 d .
C6 C 0.39887(17) 0.5309(4) 0.2702(4) 0.0528(13) Uani 1 1 d .
C12 C 0.51217(18) 0.8547(4) 0.5120(5) 0.0576(14) Uani 1 1 d .
H12A H 0.5244 0.9214 0.5236 0.069 Uiso 1 1 calc R
N6 N 0.31856(17) 0.8431(5) 0.5525(4) 0.0702(15) Uani 1 1 d .
C1 C 0.31025(18) 0.7542(6) 0.5849(4) 0.0622(16) Uani 1 1 d .
C10 C 0.4143(2) 0.6525(5) 0.1768(5) 0.0616(15) Uani 1 1 d .
C18 C 0.2225(2) 0.8643(6) 0.0749(5) 0.0707(18) Uani 1 1 d .
H18A H 0.1949 0.8973 0.0271 0.085 Uiso 1 1 calc R
C7 C 0.4196(2) 0.4546(5) 0.2338(5) 0.0639(16) Uani 1 1 d .
H7A H 0.4211 0.3871 0.2550 0.077 Uiso 1 1 calc R
C16 C 0.30484(19) 0.8687(4) 0.2043(4) 0.0554(14) Uani 1 1 d .
C2 C 0.3358(2) 0.8357(5) 0.4835(5) 0.0606(15) Uani 1 1 d .
H2A H 0.3420 0.8971 0.4588 0.073 Uiso 1 1 calc R
C19 C 0.2215(2) 0.7614(5) 0.0873(5) 0.0610(16) Uani 1 1 d .
H19A H 0.1934 0.7232 0.0485 0.073 Uiso 1 1 calc R
C17 C 0.2647(2) 0.9204(5) 0.1334(5) 0.0631(16) Uani 1 1 d .
H17A H 0.2660 0.9909 0.1253 0.076 Uiso 1 1 calc R
C8 C 0.4379(3) 0.4820(6) 0.1651(5) 0.079(2) Uani 1 1 d .
H8A H 0.4524 0.4328 0.1398 0.095 Uiso 1 1 calc R
C9 C 0.4348(2) 0.5808(6) 0.1347(6) 0.078(2) Uani 1 1 d .
H9A H 0.4459 0.6001 0.0870 0.093 Uiso 1 1 calc R
N11 N 0.0000 0.3924(6) -0.2500 0.077(2) Uani 1 2 d S
O1 O 0.0000 0.2262(8) -0.2500 0.186(6) Uani 1 2 d S
C23 C -0.0253(7) 0.3037(11) -0.2902(16) 0.099(6) Uani 0.50 1 d P
C21 C 0.0525(7) 0.398(3) -0.1835(16) 0.149(11) Uani 0.50 1 d P
C22 C -0.0292(11) 0.4870(16) -0.297(2) 0.169(13) Uani 0.50 1 d P

loop_
_atom_site_aniso_label
_atom_site_aniso_U_11
_atom_site_aniso_U_22
_atom_site_aniso_U_33
_atom_site_aniso_U_23
_atom_site_aniso_U_13
_atom_site_aniso_U_12
Co1 0.0427(4) 0.0400(4) 0.0501(5) -0.0010(3) 0.0183(3) 0.0006(3)
Br1 0.0670(4) 0.0544(4) 0.0730(5) -0.0057(3) 0.0215(3) -0.0079(2)
Br2 0.1215(6) 0.0784(6) 0.0874(6) 0.0079(4) 0.0590(5) -0.0140(4)
Cl1 0.0518(7) 0.0807(12) 0.0876(14) -0.0071(9) 0.0043(7) -0.0024(7)
Cl2 0.0567(8) 0.161(2) 0.0578(11) -0.0196(11) 0.0272(7) 0.0093(9)
N9 0.046(2) 0.046(2) 0.053(3) -0.002(2) 0.0175(19) -0.0014(17)
N4 0.046(2) 0.044(2) 0.057(3) 0.001(2) 0.0150(19) 0.0030(17)
N5 0.049(2) 0.042(2) 0.040(2) 0.0031(19) 0.0159(18) 0.0082(17)
N2 0.0422(19) 0.039(2) 0.063(3) -0.003(2) 0.0229(19) -0.0029(16)
C4 0.045(2) 0.059(3) 0.045(3) 0.000(3) 0.017(2) 0.001(2)
N10 0.044(2) 0.054(3) 0.054(3) -0.005(2) 0.0205(19) -0.0026(18)
C20 0.046(3) 0.055(3) 0.058(4) -0.002(3) 0.027(2) 0.004(2)
N3 0.052(2) 0.045(3) 0.063(3) 0.001(2) 0.011(2) -0.0072(19)
C5 0.059(3) 0.035(3) 0.069(4) -0.002(3) 0.032(3) 0.006(2)
N8 0.056(2) 0.049(3) 0.055(3) 0.003(2) 0.029(2) 0.0013(18)
N7 0.045(2) 0.044(2) 0.062(3) -0.005(2) 0.022(2) 0.0018(17)
C11 0.045(2) 0.060(4) 0.053(4) -0.007(3) 0.014(2) -0.002(2)
N1 0.056(2) 0.056(3) 0.057(3) 0.001(2) 0.018(2) 0.004(2)
C15 0.060(3) 0.038(3) 0.069(4) 0.002(3) 0.023(3) -0.001(2)
C13 0.051(3) 0.046(3) 0.061(4) -0.002(3) 0.025(2) 0.001(2)
C3 0.047(3) 0.073(4) 0.059(4) -0.002(3) 0.022(2) 0.004(3)
C14 0.046(2) 0.048(3) 0.055(3) -0.005(3) 0.021(2) 0.000(2)
C6 0.051(3) 0.052(3) 0.052(3) -0.007(3) 0.018(2) 0.001(2)
C12 0.052(3) 0.051(3) 0.063(4) -0.001(3) 0.018(2) 0.000(2)
N6 0.062(3) 0.084(4) 0.068(4) -0.016(3) 0.030(3) 0.009(3)
C1 0.042(3) 0.098(5) 0.042(3) -0.003(3) 0.013(2) 0.012(3)
C10 0.058(3) 0.065(4) 0.062(4) -0.010(3) 0.026(3) -0.003(3)
C18 0.058(3) 0.081(5) 0.060(4) 0.004(3) 0.012(3) 0.018(3)
C7 0.072(3) 0.056(4) 0.065(4) -0.008(3) 0.030(3) 0.015(3)
C16 0.057(3) 0.052(3) 0.049(3) 0.004(3) 0.014(2) 0.015(2)
C2 0.058(3) 0.058(4) 0.063(4) -0.007(3) 0.022(3) 0.004(3)
C19 0.050(3) 0.062(4) 0.064(4) -0.005(3) 0.017(3) 0.004(2)
C17 0.061(3) 0.053(4) 0.064(4) 0.006(3) 0.015(3) 0.017(2)
C8 0.089(4) 0.085(5) 0.072(5) -0.021(4) 0.042(4) 0.005(4)
C9 0.083(4) 0.098(6) 0.064(5) -0.018(4) 0.042(3) -0.015(4)
N11 0.100(5) 0.056(5) 0.092(7) 0.000 0.056(5) 0.000
O1 0.261(15) 0.076(7) 0.31(2) 0.000 0.207(15) 0.000
C23 0.150(15) 0.045(8) 0.15(2) -0.002(9) 0.109(15) 0.002(8)
C21 0.077(11) 0.27(4) 0.088(15) -0.02(2) 0.022(9) -0.040(16)
C22 0.25(3) 0.068(12) 0.21(4) 0.028(16) 0.13(3) 0.071(16)

loop_
_atom_type_symbol
_atom_type_description
_atom_type_scat_dispersion_real
_atom_type_scat_dispersion_imag
_atom_type_scat_source
C C 0.0033 0.0016 'International Tables Vol C Tables 4.2.6.8 and 6.1.1.4'
H H 0.0000 0.0000 'International Tables Vol C Tables 4.2.6.8 and 6.1.1.4'
N N 0.0061 0.0033 'International Tables Vol C Tables 4.2.6.8 and 6.1.1.4'
O O 0.0106 0.0060 'International Tables Vol C Tables 4.2.6.8 and 6.1.1.4'
Co Co 0.3494 0.9721 'International Tables Vol C Tables 4.2.6.8 and 6.1.1.4'
Br Br -0.2901 2.4595 'International Tables Vol C Tables 4.2.6.8 and 6.1.1.4'
Cl Cl 0.1484 0.1585 'International Tables Vol C Tables 4.2.6.8 and 6.1.1.4'

loop_
_geom_angle_atom_site_label_1
_geom_angle_atom_site_label_2
_geom_angle_atom_site_label_3
_geom_angle
_geom_angle_site_symmetry_1
_geom_angle_site_symmetry_3
N4 Co1 N9 170.8(2) . .
N4 Co1 N2 79.11(17) . .
N9 Co1 N2 95.49(17) . .
N4 Co1 N7 94.16(19) . .
N9 Co1 N7 78.95(18) . .
N2 Co1 N7 96.53(18) . .
N4 Co1 N5 79.83(17) . .
N9 Co1 N5 106.52(17) . .
N2 Co1 N5 157.11(17) . .
N7 Co1 N5 93.83(16) . .
N4 Co1 N10 108.97(19) . .
N9 Co1 N10 78.04(18) . .
N2 Co1 N10 87.98(16) . .
N7 Co1 N10 156.87(18) . .
N5 Co1 N10 90.47(16) . .
C5 N9 N8 118.6(5) . .
C5 N9 Co1 120.8(4) . .
N8 N9 Co1 120.4(3) . .
C15 N4 N3 118.9(5) . .
C15 N4 Co1 120.3(4) . .
N3 N4 Co1 120.6(3) . .
C20 N5 C16 116.6(4) . .
C20 N5 Co1 135.3(4) . .
C16 N5 Co1 107.9(3) . .
C13 N2 C14 118.1(4) . .
C13 N2 Co1 131.4(3) . .
C14 N2 Co1 110.4(3) . .
N8 C4 N7 121.4(5) . .
N8 C4 C3 119.2(5) . .
N7 C4 C3 119.3(5) . .
C10 N10 C6 116.1(5) . .
C10 N10 Co1 134.7(4) . .
C6 N10 Co1 108.4(4) . .
N5 C20 C19 124.2(5) . .
N5 C20 Br1 118.2(4) . .
C19 C20 Br1 117.6(4) . .
C14 N3 N4 108.5(4) . .
N9 C5 C6 116.4(5) . .
N9 C5 H5A 121.8 . .
C6 C5 H5A 121.8 . .
C4 N8 N9 109.6(4) . .
C2 N7 C4 117.5(5) . .
C2 N7 Co1 132.8(4) . .
C4 N7 Co1 109.6(3) . .
N1 C11 C12 126.3(5) . .
N1 C11 Cl1 114.8(4) . .
C12 C11 Cl1 118.9(4) . .
C13 N1 C11 113.9(5) . .
N4 C15 C16 115.9(5) . .
N4 C15 H15A 122.1 . .
C16 C15 H15A 122.1 . .
N1 C13 N2 127.1(5) . .
N1 C13 H13A 116.5 . .
N2 C13 H13A 116.5 . .
C1 C3 C4 115.8(6) . .
C1 C3 H3A 122.1 . .
C4 C3 H3A 122.1 . .
N3 C14 N2 120.8(4) . .
N3 C14 C12 121.2(5) . .
N2 C14 C12 118.0(5) . .
N10 C6 C7 123.3(6) . .
N10 C6 C5 115.4(5) . .
C7 C6 C5 121.2(6) . .
C11 C12 C14 116.5(5) . .
C11 C12 H12A 121.8 . .
C14 C12 H12A 121.8 . .
C1 N6 C2 114.1(6) . .
N6 C1 C3 126.0(6) . .
N6 C1 Cl2 115.5(5) . .
C3 C1 Cl2 118.4(6) . .
N10 C10 C9 124.6(6) . .
N10 C10 Br2 117.1(4) . .
C9 C10 Br2 118.3(5) . .
C19 C18 C17 120.0(6) . .
C19 C18 H18A 120.0 . .
C17 C18 H18A 120.0 . .
C8 C7 C6 118.0(6) . .
C8 C7 H7A 121.0 . .
C6 C7 H7A 121.0 . .
N5 C16 C17 122.3(5) . .
N5 C16 C15 115.4(4) . .
C17 C16 C15 122.3(5) . .
N6 C2 N7 127.1(6) . .
N6 C2 H2A 116.4 . .
N7 C2 H2A 116.4 . .
C18 C19 C20 118.6(6) . .
C18 C19 H19A 120.7 . .
C20 C19 H19A 120.7 . .
C16 C17 C18 118.3(6) . .
C16 C17 H17A 120.9 . .
C18 C17 H17A 120.9 . .
C9 C8 C7 119.8(6) . .
C9 C8 H8A 120.1 . .
C7 C8 H8A 120.1 . .
C8 C9 C10 118.2(7) . .
C8 C9 H9A 120.9 . .
C10 C9 H9A 120.9 . .
C23 N11 C23 64.7(18) . 2_554
C23 N11 C21 125(2) . .
C23 N11 C21 61.2(15) 2_554 .
C23 N11 C21 61.1(15) . 2_554
C23 N11 C21 125(2) 2_554 2_554
C21 N11 C21 174(3) . 2_554
C23 N11 C22 177.7(17) . 2_554
C23 N11 C22 113.1(14) 2_554 2_554
C21 N11 C22 53.0(15) . 2_554
C21 N11 C22 121(2) 2_554 2_554
C23 N11 C22 113.1(14) . .
C23 N11 C22 177.7(17) 2_554 .
C21 N11 C22 121(2) . .
C21 N11 C22 53.0(15) 2_554 .
C22 N11 C22 69(2) 2_554 .
C23 O1 C23 71.9(18) 2_554 .
O1 C23 N11 111.7(16) . .
O1 C23 C21 168(2) . 2_554
N11 C23 C21 62.0(12) . 2_554
O1 C23 C23 54.1(9) . 2_554
N11 C23 C23 57.7(9) . 2_554
C21 C23 C23 118.8(15) 2_554 2_554
C22 C21 C23 121.2(19) 2_554 2_554
C22 C21 N11 65.6(15) 2_554 .
C23 C21 N11 56.8(11) 2_554 .
C21 C22 N11 61.4(12) 2_554 .
C21 C22 C22 115.7(17) 2_554 2_554
N11 C22 C22 55.4(12) . 2_554

loop_
_geom_bond_atom_site_label_1
_geom_bond_atom_site_label_2
_geom_bond_distance
_geom_bond_site_symmetry_2
Co1 N4 1.895(4) .
Co1 N9 1.904(4) .
Co1 N2 2.010(4) .
Co1 N7 2.055(5) .
Co1 N5 2.166(4) .
Co1 N10 2.213(4) .
Br1 C20 1.884(6) .
Br2 C10 1.892(7) .
Cl1 C11 1.741(5) .
Cl2 C1 1.753(6) .
N9 C5 1.302(7) .
N9 N8 1.380(6) .
N4 C15 1.284(7) .
N4 N3 1.381(6) .
N5 C20 1.332(6) .
N5 C16 1.376(7) .
N2 C13 1.334(6) .
N2 C14 1.370(7) .
C4 N8 1.343(7) .
C4 N7 1.360(7) .
C4 C3 1.403(8) .
N10 C10 1.322(7) .
N10 C6 1.357(7) .
C20 C19 1.378(8) .
N3 C14 1.344(7) .
C5 C6 1.440(8) .
C5 H5A 0.9300 .
N7 C2 1.335(7) .
C11 N1 1.327(8) .
C11 C12 1.356(8) .
N1 C13 1.325(6) .
C15 C16 1.462(8) .
C15 H15A 0.9300 .
C13 H13A 0.9300 .
C3 C1 1.371(9) .
C3 H3A 0.9300 .
C14 C12 1.422(7) .
C6 C7 1.388(8) .
C12 H12A 0.9300 .
N6 C1 1.316(9) .
N6 C2 1.320(8) .
C10 C9 1.393(9) .
C18 C19 1.357(9) .
C18 C17 1.389(9) .
C18 H18A 0.9300 .
C7 C8 1.384(10) .
C7 H7A 0.9300 .
C16 C17 1.385(7) .
C2 H2A 0.9300 .
C19 H19A 0.9300 .
C17 H17A 0.9300 .
C8 C9 1.356(10) .
C8 H8A 0.9300 .
C9 H9A 0.9300 .
N11 C23 1.370(17) .
N11 C23 1.370(17) 2_554
N11 C21 1.445(17) .
N11 C21 1.445(17) 2_554
N11 C22 1.50(2) 2_554
N11 C22 1.50(2) .
O1 C23 1.249(18) 2_554
O1 C23 1.249(18) .
C23 C21 1.43(3) 2_554
C23 C23 1.47(4) 2_554
C21 C22 1.31(4) 2_554
C21 C23 1.43(3) 2_554
C22 C21 1.31(4) 2_554
C22 C22 1.70(6) 2_554
